data_7028605
loop_
_publ_author_name
'Jamali, Sirous'
'Ghazfar, Reza'
'Lalinde, Elena'
'Jamshidi, Zahra'
'Samouei, Hamidreza'
'Shahsavari, Hamid R.'
'Moreno, M. Teresa'
'Escudero-Ad\'an, Eduardo'
'Benet-Buchholz, Jordi'
'Milic, Dalibor'

_publ_section_title
;
 Cyclometalated heteronuclear Pt/Ag and Pt/Tl complexes: a structural and
 photophysical study.
;
_journal_issue 3
_journal_name_full 'Dalton transactions (Cambridge, England : 2003)'
_journal_page_first 1105
_journal_page_last 1116
_journal_paper_doi 10.1039/c3dt52209a
_journal_volume 43
_journal_year 2014
_chemical_formula_moiety 'C31 H25 N2 P Pt Tl 1+, P F6 1-, H2 O'
_chemical_formula_sum 'C31 H27 F6 N2 O P2 Pt Tl'
_chemical_formula_weight 1018.95
_chemical_name_systematic
;
 ?
;
_space_group_IT_number 2
_symmetry_cell_setting triclinic
_symmetry_Int_Tables_number 2
_symmetry_space_group_name_Hall '-P 1'
_symmetry_space_group_name_H-M 'P -1'
_atom_sites_solution_hydrogens geom
_atom_sites_solution_primary direct
_atom_sites_solution_secondary difmap
_audit_creation_method SHELXL-97
_cell_angle_alpha 109.037(3)
_cell_angle_beta 101.241(3)
_cell_angle_gamma 108.052(3)
_cell_formula_units_Z 2
_cell_length_a 9.1552(3)
_cell_length_b 13.2850(5)
_cell_length_c 14.9645(6)
_cell_measurement_reflns_used 11650
_cell_measurement_temperature 150(1)
_cell_measurement_theta_max 32.5239
_cell_measurement_theta_min 3.7409
_cell_volume 1544.58(12)
_computing_cell_refinement
;
CrysAlis RED, Oxford Diffraction Ltd.,
Version 1.171.32.29 (release 10-06-2008 CrysAlis171 .NET)
(compiled Jun 10 2008,16:49:55)
;
_computing_data_collection
;
CrysAlis CCD, Oxford Diffraction Ltd.,
Version 1.171.32.29 (release 10-06-2008 CrysAlis171 .NET)
(compiled Jun 10 2008,16:49:55)
;
_computing_data_reduction
;
CrysAlis RED, Oxford Diffraction Ltd.,
Version 1.171.32.29 (release 10-06-2008 CrysAlis171 .NET)
(compiled Jun 10 2008,16:49:55)
;
_computing_structure_refinement 'SHELXL-97 (Sheldrick, 2008)'
_computing_structure_solution 'SHELXS-97 (Sheldrick, 2008)'
_diffrn_ambient_temperature 150(1)
_diffrn_detector_area_resol_mean 16.3426
_diffrn_measured_fraction_theta_full 0.985
_diffrn_measured_fraction_theta_max 0.985
_diffrn_measurement_device_type 'Xcalibur, Sapphire3'
_diffrn_measurement_method '\w scans'
_diffrn_radiation_collimation '0.50 mm'
_diffrn_radiation_monochromator graphite
_diffrn_radiation_source 'Enhance (Mo) X-ray Source'
_diffrn_radiation_type 'Mo K\a'
_diffrn_radiation_wavelength 0.71073
_diffrn_reflns_av_R_equivalents 0.0292
_diffrn_reflns_av_sigmaI/netI 0.0406
_diffrn_reflns_limit_h_max 12
_diffrn_reflns_limit_h_min -12
_diffrn_reflns_limit_k_max 18
_diffrn_reflns_limit_k_min -18
_diffrn_reflns_limit_l_max 21
_diffrn_reflns_limit_l_min -21
_diffrn_reflns_number 18299
_diffrn_reflns_theta_full 30.00
_diffrn_reflns_theta_max 30.00
_diffrn_reflns_theta_min 3.82
_exptl_absorpt_coefficient_mu 9.902
_exptl_absorpt_correction_T_max 1.00000
_exptl_absorpt_correction_T_min 0.29651
_exptl_absorpt_correction_type multi-scan
_exptl_absorpt_process_details
;
CrysAlis RED, Oxford Diffraction Ltd.,
Version 1.171.32.29 (release 10-06-2008 CrysAlis171 .NET)
(compiled Jun 10 2008,16:49:55)
Empirical absorption correction using spherical harmonics,
 implemented in SCALE3 ABSPACK scaling algorithm.
;
_exptl_crystal_colour yellow-orange
_exptl_crystal_density_diffrn 2.191
_exptl_crystal_density_method 'not measured'
_exptl_crystal_description plate
_exptl_crystal_F_000 956
_exptl_crystal_size_max 0.25
_exptl_crystal_size_mid 0.20
_exptl_crystal_size_min 0.04
_refine_diff_density_max 2.682
_refine_diff_density_min -1.623
_refine_diff_density_rms 0.166
_refine_ls_extinction_method none
_refine_ls_goodness_of_fit_ref 0.953
_refine_ls_hydrogen_treatment mixed
_refine_ls_matrix_type full
_refine_ls_number_parameters 399
_refine_ls_number_reflns 8881
_refine_ls_number_restraints 3
_refine_ls_restrained_S_all 0.952
_refine_ls_R_factor_all 0.0420
_refine_ls_R_factor_gt 0.0296
_refine_ls_shift/su_max 0.001
_refine_ls_shift/su_mean 0.000
_refine_ls_structure_factor_coef Fsqd
_refine_ls_weighting_details 'calc w=1/[\s^2^(Fo^2^)+(0.0447P)^2^+0.0000P] where P=(Fo^2^+2Fc^2^)/3'
_refine_ls_weighting_scheme calc
_refine_ls_wR_factor_gt 0.0699
_refine_ls_wR_factor_ref 0.0727
_reflns_number_gt 7029
_reflns_number_total 8881
_reflns_threshold_expression >2\s(I)
_cod_data_source_file c3dt52209a.txt
_cod_data_source_block sj-20101004-3_2x
_cod_database_code 7028605

loop_
_symmetry_equiv_pos_as_xyz
'x, y, z'
'-x, -y, -z'

loop_
_atom_site_label
_atom_site_type_symbol
_atom_site_fract_x
_atom_site_fract_y
_atom_site_fract_z
_atom_site_U_iso_or_equiv
_atom_site_adp_type
_atom_site_occupancy
_atom_site_symmetry_multiplicity
_atom_site_calc_flag
_atom_site_refinement_flags
C1 C -0.0577(5) 0.4845(4) 0.1228(4) 0.0349(10) Uani 1 1 d .
H1A H -0.0752 0.4814 0.0550 0.052 Uiso 1 1 calc R
H1B H -0.0651 0.5547 0.1664 0.052 Uiso 1 1 calc R
H1C H -0.1408 0.4156 0.1208 0.052 Uiso 1 1 calc R
C2 C 0.5456(5) 0.5409(3) 0.2634(3) 0.0259(8) Uani 1 1 d .
H2 H 0.5690 0.6184 0.2702 0.031 Uiso 1 1 calc R
C3 C 0.6759(5) 0.5129(4) 0.2938(3) 0.0321(10) Uani 1 1 d .
H3 H 0.7841 0.5706 0.3216 0.039 Uiso 1 1 calc R
C4 C 0.6468(6) 0.4004(4) 0.2834(3) 0.0346(10) Uani 1 1 d .
H4 H 0.7344 0.3799 0.3035 0.042 Uiso 1 1 calc R
C5 C 0.4406(6) 0.1954(4) 0.2272(3) 0.0338(10) Uani 1 1 d .
H5 H 0.5226 0.1698 0.2468 0.041 Uiso 1 1 calc R
C6 C 0.2847(7) 0.1199(4) 0.1855(3) 0.0371(11) Uani 1 1 d .
H6 H 0.2584 0.0415 0.1765 0.045 Uiso 1 1 calc R
C7 C -0.0099(6) 0.0747(4) 0.1078(3) 0.0344(10) Uani 1 1 d .
H7 H -0.0406 -0.0045 0.0973 0.041 Uiso 1 1 calc R
C8 C -0.1238(6) 0.1126(4) 0.0787(3) 0.0363(11) Uani 1 1 d .
H8 H -0.2338 0.0581 0.0460 0.044 Uiso 1 1 calc R
C9 C -0.0866(5) 0.2298(3) 0.0947(3) 0.0290(9) Uani 1 1 d .
H9 H -0.1712 0.2526 0.0738 0.035 Uiso 1 1 calc R
C10 C 0.0745(5) 0.3126(3) 0.1412(3) 0.0226(8) Uani 1 1 d .
C11 C 0.1929(5) 0.2712(3) 0.1688(3) 0.0223(8) Uani 1 1 d .
C12 C 0.3605(5) 0.3516(3) 0.2134(3) 0.0216(7) Uani 1 1 d .
C13 C 0.4859(5) 0.3170(4) 0.2426(3) 0.0281(9) Uani 1 1 d .
C14 C 0.1554(6) 0.1536(4) 0.1540(3) 0.0294(9) Uani 1 1 d .
C15 C 0.4393(4) 0.7652(3) 0.3531(3) 0.0206(7) Uani 1 1 d .
C16 C 0.5809(5) 0.8617(3) 0.3821(3) 0.0282(9) Uani 1 1 d .
H16 H 0.6048 0.8952 0.3368 0.034 Uiso 1 1 calc R
C17 C 0.6882(6) 0.9089(4) 0.4794(3) 0.0365(10) Uani 1 1 d .
H17 H 0.7877 0.9745 0.5010 0.044 Uiso 1 1 calc R
C18 C 0.6478(6) 0.8588(4) 0.5444(3) 0.0360(10) Uani 1 1 d .
H18 H 0.7193 0.8891 0.6109 0.043 Uiso 1 1 calc R
C19 C 0.5021(5) 0.7643(4) 0.5101(3) 0.0311(9) Uani 1 1 d .
H19 H 0.4728 0.7317 0.5551 0.037 Uiso 1 1 calc R
C20 C 0.1457(5) 0.7583(3) 0.2286(3) 0.0211(7) Uani 1 1 d .
C21 C 0.1033(5) 0.7985(4) 0.3135(3) 0.0277(9) Uani 1 1 d .
H21 H 0.1609 0.8005 0.3746 0.033 Uiso 1 1 calc R
C22 C -0.0232(5) 0.8360(4) 0.3096(3) 0.0339(10) Uani 1 1 d .
H22 H -0.0520 0.8629 0.3678 0.041 Uiso 1 1 calc R
C23 C -0.1064(5) 0.8341(4) 0.2215(4) 0.0344(10) Uani 1 1 d .
H23 H -0.1921 0.8602 0.2191 0.041 Uiso 1 1 calc R
C24 C -0.0644(5) 0.7938(4) 0.1350(3) 0.0293(9) Uani 1 1 d .
H24 H -0.1215 0.7927 0.0742 0.035 Uiso 1 1 calc R
C25 C 0.0605(5) 0.7555(3) 0.1387(3) 0.0255(8) Uani 1 1 d .
H25 H 0.0883 0.7274 0.0803 0.031 Uiso 1 1 calc R
C26 C 0.3967(4) 0.7348(3) 0.1464(3) 0.0197(7) Uani 1 1 d .
C27 C 0.4307(5) 0.6535(3) 0.0743(3) 0.0238(8) Uani 1 1 d .
H27 H 0.4008 0.5761 0.0691 0.029 Uiso 1 1 calc R
C28 C 0.5076(5) 0.6869(4) 0.0116(3) 0.0317(9) Uani 1 1 d .
H28 H 0.5295 0.6321 -0.0370 0.038 Uiso 1 1 calc R
C29 C 0.5532(5) 0.8004(4) 0.0192(3) 0.0320(10) Uani 1 1 d .
H29 H 0.6056 0.8225 -0.0244 0.038 Uiso 1 1 calc R
C30 C 0.5221(5) 0.8811(4) 0.0903(3) 0.0286(9) Uani 1 1 d .
H30 H 0.5552 0.9589 0.0964 0.034 Uiso 1 1 calc R
C31 C 0.4432(5) 0.8482(4) 0.1522(3) 0.0256(8) Uani 1 1 d .
H31 H 0.4200 0.9033 0.1997 0.031 Uiso 1 1 calc R
N1 N 0.3915(4) 0.4662(3) 0.2254(2) 0.0265(7) Uani 1 1 d .
N2 N 0.3996(4) 0.7163(3) 0.4159(2) 0.0240(7) Uani 1 1 d .
P1 P 0.28831(11) 0.68710(8) 0.22495(7) 0.01824(18) Uani 1 1 d .
Pt1 Pt 0.171797(17) 0.488360(12) 0.178105(11) 0.01877(4) Uani 1 1 d .
Tl1 Tl 0.121081(19) 0.529759(15) 0.369374(12) 0.03098(5) Uani 1 1 d .
F1 F 0.2193(5) 0.8953(4) 0.7070(3) 0.0976(16) Uani 1 1 d .
F2 F -0.0556(5) 0.7923(6) 0.6498(3) 0.115(2) Uani 1 1 d .
F3 F -0.0475(5) 0.7186(4) 0.4982(3) 0.0949(15) Uani 1 1 d .
F4 F 0.2235(5) 0.8236(5) 0.5553(3) 0.1049(18) Uani 1 1 d .
F5 F 0.0558(5) 0.9082(4) 0.5841(5) 0.120(2) Uani 1 1 d .
F6 F 0.1141(7) 0.7065(4) 0.6224(6) 0.167(3) Uani 1 1 d .
P2 P 0.08624(14) 0.80669(10) 0.60408(9) 0.0292(2) Uani 1 1 d .
O1W O 0.3294(5) 0.4413(4) 0.4455(3) 0.0666(12) Uani 1 1 d D
H1W H 0.2829(5) 0.3651(5) 0.4082(4) 0.100 Uiso 1 1 d RD
H2W H 0.3863(5) 0.4504(4) 0.5051(4) 0.100 Uiso 1 1 d RD

loop_
_atom_site_aniso_label
_atom_site_aniso_U_11
_atom_site_aniso_U_22
_atom_site_aniso_U_33
_atom_site_aniso_U_23
_atom_site_aniso_U_13
_atom_site_aniso_U_12
C1 0.022(2) 0.030(2) 0.041(3) 0.0096(19) 0.0019(19) 0.0068(17)
C2 0.0204(19) 0.0234(19) 0.028(2) 0.0033(16) 0.0081(16) 0.0089(15)
C3 0.0170(19) 0.035(2) 0.037(2) 0.0083(19) 0.0038(17) 0.0104(17)
C4 0.033(2) 0.045(3) 0.031(2) 0.016(2) 0.0056(19) 0.025(2)
C5 0.053(3) 0.033(2) 0.027(2) 0.0157(19) 0.013(2) 0.028(2)
C6 0.063(3) 0.029(2) 0.032(2) 0.0174(19) 0.022(2) 0.025(2)
C7 0.047(3) 0.021(2) 0.033(2) 0.0117(17) 0.019(2) 0.0072(18)
C8 0.039(3) 0.023(2) 0.031(2) 0.0043(18) 0.015(2) -0.0016(18)
C9 0.030(2) 0.024(2) 0.025(2) 0.0082(17) 0.0080(17) 0.0032(16)
C10 0.028(2) 0.0174(17) 0.0196(18) 0.0061(14) 0.0113(15) 0.0050(15)
C11 0.030(2) 0.0219(18) 0.0143(17) 0.0073(14) 0.0093(15) 0.0085(15)
C12 0.0277(19) 0.0223(18) 0.0181(18) 0.0083(14) 0.0100(15) 0.0128(15)
C13 0.040(2) 0.030(2) 0.019(2) 0.0096(16) 0.0080(17) 0.0228(18)
C14 0.048(3) 0.0226(19) 0.020(2) 0.0102(16) 0.0166(19) 0.0117(18)
C15 0.0201(18) 0.0212(17) 0.0215(19) 0.0072(14) 0.0056(15) 0.0120(14)
C16 0.029(2) 0.025(2) 0.025(2) 0.0094(16) 0.0075(17) 0.0058(16)
C17 0.030(2) 0.035(2) 0.028(2) 0.0058(19) 0.0047(19) 0.0030(18)
C18 0.033(2) 0.044(3) 0.020(2) 0.0065(19) 0.0011(18) 0.013(2)
C19 0.034(2) 0.039(2) 0.025(2) 0.0169(19) 0.0106(18) 0.0161(19)
C20 0.0208(18) 0.0203(17) 0.026(2) 0.0113(15) 0.0096(15) 0.0095(14)
C21 0.023(2) 0.032(2) 0.027(2) 0.0095(17) 0.0053(17) 0.0143(17)
C22 0.032(2) 0.040(2) 0.030(2) 0.0080(19) 0.0112(19) 0.021(2)
C23 0.029(2) 0.038(2) 0.040(3) 0.014(2) 0.010(2) 0.0221(19)
C24 0.024(2) 0.033(2) 0.034(2) 0.0171(19) 0.0056(18) 0.0135(17)
C25 0.024(2) 0.029(2) 0.027(2) 0.0153(17) 0.0096(17) 0.0126(16)
C26 0.0151(16) 0.0249(18) 0.0190(18) 0.0100(15) 0.0049(14) 0.0073(14)
C27 0.0202(18) 0.0246(19) 0.021(2) 0.0055(15) 0.0047(15) 0.0082(15)
C28 0.027(2) 0.041(2) 0.020(2) 0.0066(18) 0.0093(17) 0.0098(18)
C29 0.025(2) 0.041(2) 0.023(2) 0.0139(19) 0.0077(17) 0.0028(18)
C30 0.026(2) 0.031(2) 0.029(2) 0.0170(18) 0.0085(17) 0.0077(17)
C31 0.026(2) 0.028(2) 0.025(2) 0.0123(16) 0.0087(16) 0.0115(16)
N1 0.0150(15) 0.0378(19) 0.0164(16) 0.0068(14) 0.0046(12) 0.0028(13)
N2 0.0223(16) 0.0279(17) 0.0230(17) 0.0102(14) 0.0088(13) 0.0113(13)
P1 0.0184(4) 0.0183(4) 0.0197(5) 0.0085(4) 0.0077(4) 0.0078(4)
Pt1 0.01611(7) 0.01768(7) 0.02019(8) 0.00727(5) 0.00440(5) 0.00546(5)
Tl1 0.02748(9) 0.03727(10) 0.02942(9) 0.01548(7) 0.01364(7) 0.01023(7)
F1 0.063(3) 0.113(4) 0.042(2) -0.007(2) 0.0007(18) -0.007(2)
F2 0.056(2) 0.207(6) 0.068(3) 0.061(3) 0.037(2) 0.020(3)
F3 0.074(3) 0.096(3) 0.052(2) -0.013(2) -0.020(2) 0.027(2)
F4 0.069(3) 0.191(5) 0.072(3) 0.047(3) 0.049(2) 0.066(3)
F5 0.078(3) 0.071(3) 0.228(7) 0.081(4) 0.034(3) 0.041(2)
F6 0.114(4) 0.083(3) 0.271(8) 0.115(4) -0.046(4) 0.019(3)
P2 0.0314(6) 0.0278(5) 0.0253(6) 0.0089(4) 0.0081(5) 0.0109(4)
O1W 0.049(2) 0.090(3) 0.063(3) 0.038(3) 0.009(2) 0.031(2)

loop_
_atom_type_symbol
_atom_type_description
_atom_type_scat_dispersion_real
_atom_type_scat_dispersion_imag
_atom_type_scat_source
C C 0.0033 0.0016 'International Tables Vol C Tables 4.2.6.8 and 6.1.1.4'
H H 0.0000 0.0000 'International Tables Vol C Tables 4.2.6.8 and 6.1.1.4'
F F 0.0171 0.0103 'International Tables Vol C Tables 4.2.6.8 and 6.1.1.4'
N N 0.0061 0.0033 'International Tables Vol C Tables 4.2.6.8 and 6.1.1.4'
P P 0.1023 0.0942 'International Tables Vol C Tables 4.2.6.8 and 6.1.1.4'
Pt Pt -1.7033 8.3905 'International Tables Vol C Tables 4.2.6.8 and 6.1.1.4'
Tl Tl -2.8358 9.6688 'International Tables Vol C Tables 4.2.6.8 and 6.1.1.4'
O O 0.0106 0.0060 'International Tables Vol C Tables 4.2.6.8 and 6.1.1.4'

loop_
_geom_angle_atom_site_label_1
_geom_angle_atom_site_label_2
_geom_angle_atom_site_label_3
_geom_angle
Pt1 C1 H1A 109.5
Pt1 C1 H1B 109.5
H1A C1 H1B 109.5
Pt1 C1 H1C 109.5
H1A C1 H1C 109.5
H1B C1 H1C 109.5
N1 C2 C3 124.0(4)
N1 C2 H2 118.0
C3 C2 H2 118.0
C4 C3 C2 119.6(4)
C4 C3 H3 120.2
C2 C3 H3 120.2
C3 C4 C13 119.0(4)
C3 C4 H4 120.5
C13 C4 H4 120.5
C6 C5 C13 120.5(4)
C6 C5 H5 119.8
C13 C5 H5 119.8
C5 C6 C14 122.3(4)
C5 C6 H6 118.9
C14 C6 H6 118.9
C8 C7 C14 119.7(4)
C8 C7 H7 120.2
C14 C7 H7 120.2
C7 C8 C9 122.9(4)
C7 C8 H8 118.6
C9 C8 H8 118.6
C10 C9 C8 120.3(4)
C10 C9 H9 119.8
C8 C9 H9 119.8
C9 C10 C11 116.2(4)
C9 C10 Pt1 130.9(3)
C11 C10 Pt1 112.8(3)
C10 C11 C14 123.5(4)
C10 C11 C12 118.5(3)
C14 C11 C12 118.0(4)
N1 C12 C13 122.2(4)
N1 C12 C11 115.9(3)
C13 C12 C11 121.9(4)
C4 C13 C12 118.2(4)
C4 C13 C5 123.8(4)
C12 C13 C5 117.9(4)
C7 C14 C11 117.4(4)
C7 C14 C6 123.2(4)
C11 C14 C6 119.4(4)
N2 C15 C16 122.4(4)
N2 C15 P1 113.3(3)
C16 C15 P1 124.2(3)
C15 C16 C17 118.6(4)
C15 C16 H16 120.7
C17 C16 H16 120.7
C18 C17 C16 119.1(4)
C18 C17 H17 120.4
C16 C17 H17 120.4
C19 C18 C17 118.5(4)
C19 C18 H18 120.8
C17 C18 H18 120.8
N2 C19 C18 122.9(4)
N2 C19 H19 118.6
C18 C19 H19 118.6
C21 C20 C25 119.6(4)
C21 C20 P1 121.7(3)
C25 C20 P1 118.0(3)
C20 C21 C22 120.4(4)
C20 C21 H21 119.8
C22 C21 H21 119.8
C23 C22 C21 120.1(4)
C23 C22 H22 119.9
C21 C22 H22 119.9
C22 C23 C24 120.0(4)
C22 C23 H23 120.0
C24 C23 H23 120.0
C25 C24 C23 119.8(4)
C25 C24 H24 120.1
C23 C24 H24 120.1
C24 C25 C20 120.1(4)
C24 C25 H25 120.0
C20 C25 H25 120.0
C31 C26 C27 118.5(4)
C31 C26 P1 122.4(3)
C27 C26 P1 119.0(3)
C28 C27 C26 119.9(4)
C28 C27 H27 120.1
C26 C27 H27 120.1
C27 C28 C29 120.5(4)
C27 C28 H28 119.7
C29 C28 H28 119.7
C30 C29 C28 120.1(4)
C30 C29 H29 120.0
C28 C29 H29 120.0
C31 C30 C29 119.8(4)
C31 C30 H30 120.1
C29 C30 H30 120.1
C30 C31 C26 121.1(4)
C30 C31 H31 119.4
C26 C31 H31 119.4
C2 N1 C12 116.9(4)
C2 N1 Pt1 131.2(3)
C12 N1 Pt1 111.9(2)
C19 N2 C15 118.4(4)
C19 N2 Tl1 116.3(3)
C15 N2 Tl1 125.3(2)
C26 P1 C20 103.04(17)
C26 P1 C15 104.88(17)
C20 P1 C15 104.32(17)
C26 P1 Pt1 116.21(13)
C20 P1 Pt1 115.13(12)
C15 P1 Pt1 111.97(12)
C10 Pt1 C1 91.29(17)
C10 Pt1 N1 80.80(15)
C1 Pt1 N1 171.96(15)
C10 Pt1 P1 177.87(12)
C1 Pt1 P1 90.43(13)
N1 Pt1 P1 97.51(10)
C10 Pt1 Tl1 89.14(11)
C1 Pt1 Tl1 87.89(14)
N1 Pt1 Tl1 93.37(9)
P1 Pt1 Tl1 89.67(3)
N2 Tl1 O1W 84.48(12)
N2 Tl1 Pt1 77.49(7)
O1W Tl1 Pt1 98.35(10)
F6 P2 F1 90.1(3)
F6 P2 F5 179.3(3)
F1 P2 F5 90.7(3)
F6 P2 F4 91.1(4)
F1 P2 F4 87.9(2)
F5 P2 F4 89.0(3)
F6 P2 F2 91.5(4)
F1 P2 F2 93.4(2)
F5 P2 F2 88.4(3)
F4 P2 F2 177.1(3)
F6 P2 F3 91.0(3)
F1 P2 F3 178.6(3)
F5 P2 F3 88.3(3)
F4 P2 F3 91.2(3)
F2 P2 F3 87.4(3)
Tl1 O1W H1W 105.2
Tl1 O1W H2W 138.0
H1W O1W H2W 105.8

loop_
_geom_bond_atom_site_label_1
_geom_bond_atom_site_label_2
_geom_bond_distance
C1 Pt1 2.081(4)
C1 H1A 0.9800
C1 H1B 0.9800
C1 H1C 0.9800
C2 N1 1.323(5)
C2 C3 1.395(6)
C2 H2 0.9500
C3 C4 1.383(6)
C3 H3 0.9500
C4 C13 1.403(6)
C4 H4 0.9500
C5 C6 1.338(7)
C5 C13 1.462(6)
C5 H5 0.9500
C6 C14 1.439(7)
C6 H6 0.9500
C7 C8 1.350(7)
C7 C14 1.416(6)
C7 H7 0.9500
C8 C9 1.411(6)
C8 H8 0.9500
C9 C10 1.402(5)
C9 H9 0.9500
C10 C11 1.411(6)
C10 Pt1 2.057(4)
C11 C14 1.422(5)
C11 C12 1.436(5)
C12 N1 1.403(5)
C12 C13 1.408(6)
C15 N2 1.350(5)
C15 C16 1.378(5)
C15 P1 1.856(4)
C16 C17 1.393(6)
C16 H16 0.9500
C17 C18 1.392(7)
C17 H17 0.9500
C18 C19 1.376(6)
C18 H18 0.9500
C19 N2 1.342(5)
C19 H19 0.9500
C20 C21 1.388(6)
C20 C25 1.400(5)
C20 P1 1.833(4)
C21 C22 1.393(6)
C21 H21 0.9500
C22 C23 1.377(6)
C22 H22 0.9500
C23 C24 1.407(6)
C23 H23 0.9500
C24 C25 1.387(6)
C24 H24 0.9500
C25 H25 0.9500
C26 C31 1.399(5)
C26 C27 1.417(5)
C26 P1 1.822(4)
C27 C28 1.381(6)
C27 H27 0.9500
C28 C29 1.393(6)
C28 H28 0.9500
C29 C30 1.389(6)
C29 H29 0.9500
C30 C31 1.379(6)
C30 H30 0.9500
C31 H31 0.9500
N1 Pt1 2.140(4)
N2 Tl1 2.719(3)
P1 Pt1 2.3142(9)
Pt1 Tl1 2.8914(2)
Tl1 O1W 2.780(4)
F1 P2 1.561(4)
F2 P2 1.570(4)
F3 P2 1.589(3)
F4 P2 1.566(4)
F5 P2 1.566(4)
F6 P2 1.528(4)
O1W H1W 0.8888
O1W H2W 0.8890
